data_8100563
loop_
_publ_author_name
'Hahn, Dirk Uwe'
'Frey, Wolfgang'
'J\"ager, Volker'

_publ_section_title
;
Crystal structure of methyl 6-deoxy-6-iodo-2,3-O-isopropylidene-alpha-
D-mannopyranoside, C~10~H~17~IO~5~
;
_journal_issue 1
_journal_name_full 'Zeitschrift f\"ur Kristallographie - New Crystal Structures'
_journal_page_first 123
_journal_page_last 124
_journal_volume 217
_journal_year 2002
_chemical_formula_sum 'C10 H17 I O5'
_chemical_formula_weight 344.14
_chemical_melting_point 383
_space_group_IT_number 4
_symmetry_cell_setting monoclinic
_symmetry_space_group_name_Hall 'P 2yb'
_symmetry_space_group_name_H-M 'P 1 21 1'
_cell_angle_alpha 90.00
_cell_angle_beta 118.663(5)
_cell_angle_gamma 90.00
_cell_formula_units_Z 2
_cell_length_a 8.3492(6)
_cell_length_b 10.5050(9)
_cell_length_c 8.4720(6)
_cell_measurement_temperature 293(2)
_cell_volume 652.01(9)
_diffrn_ambient_temperature 293(2)
_exptl_crystal_density_diffrn 1.753
_cod_depositor_comments
;
 Adding the _chemical_formula_sum data item.

 Antanas Vaitkus,
 2017-01-27
;
_cod_original_sg_symbol_H-M 'P 21'
_cod_database_code 8100563

loop_
_symmetry_equiv_pos_as_xyz
'x, y, z'
'-x, y+1/2, -z'

loop_
_atom_site_label
_atom_site_type_symbol
_atom_site_fract_x
_atom_site_fract_y
_atom_site_fract_z
_atom_site_U_iso_or_equiv
_atom_site_adp_type
_atom_site_occupancy
_atom_site_symmetry_multiplicity
_atom_site_calc_flag
_atom_site_refinement_flags
_atom_site_disorder_assembly
_atom_site_disorder_group
I1 I 0.92981(3) 0.74901(3) 0.90410(3) 0.06074(10) Uani 1 2 d . . .
O1 O 1.3727(3) 0.8357(2) 1.0977(3) 0.0393(5) Uani 1 2 d . . .
C1 C 1.2831(4) 0.8631(3) 1.2020(4) 0.0360(6) Uani 1 2 d . . .
H1 H 1.2858 0.7885 1.2727 0.043 Uiso 1 2 calc R . .
O2 O 1.2881(4) 1.0131(3) 1.4165(4) 0.0494(7) Uani 1 2 d . . .
H2 H 1.3466 1.0681 1.4906 0.074 Uiso 1 2 calc R . .
C2 C 1.3855(4) 0.9738(3) 1.3256(4) 0.0339(6) Uani 1 2 d . . .
H2A H 1.3908 1.0447 1.2531 0.041 Uiso 1 2 calc R . .
C3 C 1.5792(4) 0.9318(3) 1.4576(4) 0.0341(6) Uani 1 2 d . . .
H3 H 1.5785 0.8751 1.5491 0.041 Uiso 1 2 calc R . .
O3 O 1.5508(4) 0.6647(2) 1.2676(3) 0.0436(5) Uani 1 2 d . . .
O4 O 1.6907(4) 1.0400(2) 1.5399(4) 0.0413(5) Uani 1 2 d . . .
C4 C 1.6729(4) 0.8683(3) 1.3634(4) 0.0373(6) Uani 1 2 d . . .
H4 H 1.7764 0.8174 1.4497 0.045 Uiso 1 2 calc R . .
C5 C 1.5518(4) 0.7880(3) 1.2004(4) 0.0356(6) Uani 1 2 d . . .
H5 H 1.6086 0.7828 1.1228 0.043 Uiso 1 2 calc R . .
O5 O 1.7377(4) 0.9758(2) 1.3071(4) 0.0474(6) Uani 1 2 d . . .
C6 C 1.0889(4) 0.9009(3) 1.0745(5) 0.0495(9) Uani 1 2 d . . .
H6A H 1.0897 0.9710 1.0003 0.059 Uiso 1 2 calc R . .
H6B H 1.0317 0.9309 1.1438 0.059 Uiso 1 2 calc R . .
C7 C 1.7944(5) 1.0672(4) 1.4486(5) 0.0484(8) Uani 1 2 d . . .
C8 C 1.7437(9) 1.1983(4) 1.3650(7) 0.0764(15) Uani 1 2 d . . .
H8A H 1.7804 1.2612 1.4582 0.115 Uiso 1 2 calc R . .
H8B H 1.6141 1.2029 1.2883 0.115 Uiso 1 2 calc R . .
H8C H 1.8046 1.2141 1.2953 0.115 Uiso 1 2 calc R . .
C9 C 1.9928(6) 1.0535(6) 1.5818(7) 0.0779(15) Uani 1 2 d . . .
H9A H 2.0260 1.1159 1.6752 0.117 Uiso 1 2 calc R . .
H9B H 2.0645 1.0660 1.5221 0.117 Uiso 1 2 calc R . .
H9C H 2.0150 0.9698 1.6335 0.117 Uiso 1 2 calc R . .
C10 C 1.4644(7) 0.5711(4) 1.1284(6) 0.0637(11) Uani 1 2 d . . .
H10A H 1.4678 0.4898 1.1817 0.096 Uiso 1 2 calc R . .
H10B H 1.5277 0.5658 1.0594 0.096 Uiso 1 2 calc R . .
H10C H 1.3398 0.5951 1.0511 0.096 Uiso 1 2 calc R . .

loop_
_atom_site_aniso_label
_atom_site_aniso_U_11
_atom_site_aniso_U_22
_atom_site_aniso_U_33
_atom_site_aniso_U_23
_atom_site_aniso_U_13
_atom_site_aniso_U_12
I1 0.05019(12) 0.04076(10) 0.05741(13) -0.00387(14) -0.00137(8) -0.01075(12)
O1 0.0467(12) 0.0371(10) 0.0276(10) -0.0009(8) 0.0125(9) 0.0044(9)
C1 0.0315(14) 0.0339(12) 0.0334(14) -0.0010(11) 0.0083(11) -0.0014(11)
O2 0.0342(12) 0.0647(18) 0.0481(15) -0.0226(13) 0.0189(11) -0.0017(12)
C2 0.0319(13) 0.0352(13) 0.0324(14) -0.0044(11) 0.0138(11) -0.0018(11)
C3 0.0309(13) 0.0403(14) 0.0304(13) -0.0016(11) 0.0140(11) -0.0020(11)
O3 0.0571(15) 0.0334(10) 0.0339(12) 0.0012(9) 0.0167(11) 0.0068(10)
O4 0.0345(12) 0.0528(14) 0.0413(13) -0.0124(11) 0.0219(10) -0.0102(10)
C4 0.0323(14) 0.0436(15) 0.0364(15) -0.0034(12) 0.0167(13) -0.0003(12)
C5 0.0416(15) 0.0365(13) 0.0299(14) 0.0000(10) 0.0182(12) 0.0037(11)
O5 0.0541(14) 0.0533(13) 0.0498(14) -0.0134(11) 0.0369(13) -0.0162(11)
C6 0.0373(16) 0.0353(14) 0.054(2) -0.0056(14) 0.0037(15) 0.0002(12)
C7 0.0497(19) 0.060(2) 0.051(2) -0.0187(16) 0.0360(17) -0.0168(16)
C8 0.122(4) 0.054(2) 0.078(3) -0.013(2) 0.068(3) -0.025(3)
C9 0.041(2) 0.117(4) 0.086(3) -0.040(3) 0.038(2) -0.025(2)
C10 0.087(3) 0.0392(17) 0.047(2) -0.0082(15) 0.017(2) -0.0004(18)

loop_
_geom_bond_atom_site_label_1
_geom_bond_atom_site_label_2
_geom_bond_distance
_geom_bond_site_symmetry_2
_geom_bond_publ_flag
I1 C6 2.135(3) . ?
O1 C5 1.412(4) . ?
O1 C1 1.434(4) . ?
C1 C6 1.508(4) . ?
C1 C2 1.523(4) . ?
C1 H1 0.9800 . ?
O2 C2 1.423(4) . ?
O2 H2 0.8200 . ?
C2 C3 1.525(4) . ?
C2 H2A 0.9800 . ?
C3 O4 1.422(4) . ?
C3 C4 1.515(4) . ?
C3 H3 0.9800 . ?
O3 C5 1.417(4) . ?
O3 C10 1.436(4) . ?
O4 C7 1.440(4) . ?
C4 O5 1.429(4) . ?
C4 C5 1.517(4) . ?
C4 H4 0.9800 . ?
C5 H5 0.9800 . ?
O5 C7 1.427(4) . ?
C6 H6A 0.9700 . ?
C6 H6B 0.9700 . ?
C7 C9 1.498(6) . ?
C7 C8 1.514(6) . ?
C8 H8A 0.9600 . ?
C8 H8B 0.9600 . ?
C8 H8C 0.9600 . ?
C9 H9A 0.9600 . ?
C9 H9B 0.9600 . ?
C9 H9C 0.9600 . ?
C10 H10A 0.9600 . ?
C10 H10B 0.9600 . ?
C10 H10C 0.9600 . ?

loop_
_cod_related_entry_id
_cod_related_entry_database
_cod_related_entry_code
1 ChemSpider 21183694
